data_4000609
_journal_name_full 'Chemistry of Materials'
_journal_paper_doi 10.1021/cm050739d
_journal_year 2005
_chemical_formula_moiety 'C4 H3 Ag N2 O'
_chemical_formula_sum 'C4 H3 Ag N2 O'
_chemical_formula_weight 202.95
_space_group_IT_number 14
_symmetry_cell_setting monoclinic
_symmetry_space_group_name_Hall '-P 2ybc'
_symmetry_space_group_name_H-M 'P 1 21/c 1'
_cell_angle_alpha 90
_cell_angle_beta 117.506(3)
_cell_angle_gamma 90
_cell_formula_units_Z 4
_cell_length_a 7.5756(4)
_cell_length_b 5.4207(2)
_cell_length_c 12.5711(6)
_cell_measurement_temperature 298
_cell_volume 457.9(1)
_diffrn_ambient_temperature 298
_exptl_crystal_density_diffrn 2.944
_pd_proc_ls_prof_R_factor 0.091
_pd_proc_ls_prof_wR_factor 0.118
_cod_depositor_comments
;
The following automatic conversions were performed:
'_symmetry_cell_setting' value 'Monoclinic' changed to 'monoclinic'
according to '/home/saulius/struct/CIF-dictionaries/cif_core.dic'
dictionary named 'cif_core.dic' version 2.4.1 from 2010-06-29.

Automatic conversion script
Id: cif_fix_enum 1527 2010-12-29 10:47:43Z saulius 
;
_cod_original_sg_symbol_H-M 'P 21/c'
_cod_database_code 4000609

loop_
_symmetry_equiv_pos_as_xyz
'-x, -y, -z'
'-x, y+1/2, -z+1/2'
'x, -y+1/2, z+1/2'
'x, y, z'

loop_
_atom_site_label
_atom_site_type_symbol
_atom_site_symmetry_multiplicity
_atom_site_fract_x
_atom_site_fract_y
_atom_site_fract_z
_atom_site_occupancy
_atom_site_B_iso_or_equiv
Ag Ag 4 0.64709(26) 0.73684(41) 0.55315(14) 1 2.757(84)
N1 N 4 -0.7215932 0.1303382 -0.7305149 1 4.757(84)
C2 C 4 -0.6574183 0.2257351 -0.805722 1 4.757(84)
H2 H 4 -0.5982638 0.3848672 -0.7908753 1 4.757(84)
N3 N 4 -0.6773051 0.09499687 -0.9020271 1 0.000(84)
C4 C 4 -0.7613668 -0.1311382 -0.9231251 1 0.000(84)
C5 C 4 -0.8255417 -0.2265351 -0.847918 1 0.000(84)
H5 H 4 -0.8846962 -0.3856672 -0.8627647 1 0.000(84)
C6 C 4 -0.8056549 -0.09579687 -0.7516129 1 0.000(84)
H6 H 4 -0.8520567 -0.1673671 -0.7003 1 0.000(84)
O1 O 4 -0.7798071 -0.2521709 -1.012193 1 4.757(84)
